data_4028881
loop_
_publ_author_name
'Nared Phetrak'
'Thanya Rukkijakan'
'Jakkapan Sirijaraensre'
'Samran Prabpai'
'Palangpon Kongsaeree'
'Chayada Klinchan'
'Pitak Chuawong'

_publ_contact_author_address
;Department of Chemistry, Faculty of Science
Mahidol University
Bangkok 10400, Thailand    
;
_publ_contact_author_email palangpon.kon@mahidol.ac.th
_publ_contact_author_fax +662-354-7151
_publ_contact_author_name 'Palangpon Kongsaeree'
_publ_contact_author_phone +662-201-5190
_publ_section_title
;
 Regioselectivity of Larock Heteroannulation: A Contribution from
 Electronic Properties of Diarylacetylenes
;
_journal_name_full 'Journal of Organic Chemistry'
_journal_page_first 12703
_journal_page_last 12709
_journal_paper_doi 10.1021/jo402304s
_journal_volume 78
_journal_year 2013
_chemical_compound_source Synthesis
_chemical_formula_moiety 'C20 H16 N2'
_chemical_formula_sum 'C20 H16 N2'
_chemical_formula_weight 284.35
_space_group_crystal_system monoclinic
_space_group_IT_number 4
_space_group_name_Hall 'P 2yb'
_space_group_name_H-M_alt 'P 1 21 1'
_symmetry_space_group_name_Hall 'P 2yb'
_symmetry_space_group_name_H-M 'P 1 21 1'
_atom_sites_solution_hydrogens difmap
_audit_creation_method SHELXL-2013
_cell_angle_alpha 90
_cell_angle_beta 117.66(4)
_cell_angle_gamma 90
_cell_formula_units_Z 2
_cell_length_a 10.244(9)
_cell_length_b 8.151(3)
_cell_length_c 10.261(10)
_cell_measurement_temperature 293(2)
_cell_volume 758.9(11)
_computing_molecular_graphics
;
O. V. Dolomanov, L. J. Bourhis, R. J. Gildea, J. A. K. Howard and H. Puschmann,
OLEX2: a complete structure solution, refinement and analysis program.
J. Appl. Cryst. (2009). 42, 339-341.
;
_computing_publication_material
;
O. V. Dolomanov, L. J. Bourhis, R. J. Gildea, J. A. K. Howard and H. Puschmann,
OLEX2: a complete structure solution, refinement and analysis program.
J. Appl. Cryst. (2009). 42, 339-341.
;
_computing_structure_refinement 'SHELXL-2013 (Sheldrick, 2013)'
_diffrn_ambient_temperature 298(2)
_diffrn_measured_fraction_theta_full 0.661
_diffrn_measured_fraction_theta_max 0.834
_diffrn_orient_matrix_type X=UH
_diffrn_orient_matrix_UB_11 0.02837
_diffrn_orient_matrix_UB_12 -0.09738
_diffrn_orient_matrix_UB_13 0.04310
_diffrn_orient_matrix_UB_21 -0.10247
_diffrn_orient_matrix_UB_22 0.00000
_diffrn_orient_matrix_UB_23 0.06746
_diffrn_orient_matrix_UB_31 -0.03421
_diffrn_orient_matrix_UB_32 -0.09076
_diffrn_orient_matrix_UB_33 -0.05196
_diffrn_radiation_probe x-ray
_diffrn_radiation_type MoK\a
_diffrn_radiation_wavelength 0.71073
_diffrn_reflns_av_unetI/netI 0.0326
_diffrn_reflns_Laue_measured_fraction_max 0.834
_diffrn_reflns_limit_h_max 11
_diffrn_reflns_limit_h_min 0
_diffrn_reflns_limit_k_max 8
_diffrn_reflns_limit_k_min 0
_diffrn_reflns_limit_l_max 9
_diffrn_reflns_limit_l_min -10
_diffrn_reflns_number 4295
_diffrn_reflns_point_group_measured_fraction_max 0.451
_diffrn_reflns_theta_full 25.242
_diffrn_reflns_theta_max 23.154
_diffrn_reflns_theta_min 3.840
_exptl_absorpt_coefficient_mu 0.074
_exptl_crystal_colour Colorless
_exptl_crystal_density_diffrn 1.244
_exptl_crystal_description Block
_exptl_crystal_F_000 300
_exptl_crystal_size_max 0.20
_exptl_crystal_size_mid 0.15
_exptl_crystal_size_min 0.10
_refine_diff_density_max 0.180
_refine_diff_density_min -0.152
_refine_diff_density_rms 0.038
_refine_ls_abs_structure_details
;
No quotients, so Flack parameter determined by classical intensity fit
;
_refine_ls_abs_structure_Flack 0(8)
_refine_ls_extinction_coef 0.094(16)
_refine_ls_extinction_expression Fc^*^=kFc[1+0.001xFc^2^\l^3^/sin(2\q)]^-1/4^
_refine_ls_extinction_method SHELXL
_refine_ls_goodness_of_fit_ref 1.034
_refine_ls_hydrogen_treatment mixed
_refine_ls_matrix_type full
_refine_ls_number_parameters 206
_refine_ls_number_reflns 977
_refine_ls_number_restraints 3
_refine_ls_restrained_S_all 1.032
_refine_ls_R_factor_all 0.0506
_refine_ls_R_factor_gt 0.0400
_refine_ls_shift/su_max 0.000
_refine_ls_shift/su_mean 0.000
_refine_ls_structure_factor_coef Fsqd
_refine_ls_weighting_details 'w=1/[\s^2^(Fo^2^)+(0.0631P)^2^+0.3196P] where P=(Fo^2^+2Fc^2^)/3'
_refine_ls_weighting_scheme calc
_refine_ls_wR_factor_gt 0.0953
_refine_ls_wR_factor_ref 0.1032
_reflns_Friedel_coverage 0.000
_reflns_number_gt 861
_reflns_number_total 977
_reflns_threshold_expression 'I > 2\s(I)'
_cod_data_source_file jo402304s_si_002_1.cif
_cod_data_source_block 9a
_cod_database_code 4028881
_olex2_refinement_description
;
1. Fixed Uiso
 At 1.2 times of:
  All C(H) groups, All C(H,H,H) groups, All N(H) groups
2. Restrained distances
 N18-H18A
 0.96 with sigma of 0.02
 N18-H18B
 0.96 with sigma of 0.02
3.a Riding coordinates:
 N1(H1), C19(H19), C16(H16), C17(H17), C5(H5), C20(H20), C2(H2), C10(H10),
 C14(H14), C12(H12), C13(H13), C11(H11), C4(H4), C3(H3)
;
_shelx_space_group_comment
;
The symmetry employed for this shelxl refinement is uniquely defined
by the following loop, which should always be used as a source of
symmetry information in preference to the above space-group names.
They are only intended as comments.
;
_shelxl_version_number 2013-4

loop_
_space_group_symop_operation_xyz
'x, y, z'
'-x, y+1/2, -z'

loop_
_atom_site_label
_atom_site_type_symbol
_atom_site_fract_x
_atom_site_fract_y
_atom_site_fract_z
_atom_site_U_iso_or_equiv
_atom_site_adp_type
_atom_site_occupancy
_atom_site_site_symmetry_order
_atom_site_calc_flag
_atom_site_refinement_flags_posn
_atom_site_refinement_flags_adp
C7 C 0.3067(4) 0.2877(6) 0.0791(4) 0.0302(12) Uani 1 1 d . .
C9 C 0.5438(4) 0.2564(6) 0.3266(4) 0.0330(12) Uani 1 1 d . .
N1 N 0.5191(4) 0.2251(6) 0.0778(4) 0.0430(11) Uani 1 1 d . .
H1 H 0.6190 0.2396 0.0956 0.052 Uiso 1 1 d R U
C19 C 0.0648(4) 0.2208(7) 0.2612(4) 0.0362(12) Uani 1 1 d . .
H19 H 0.0609 0.1486 0.3332 0.043 Uiso 1 1 d R U
C6 C 0.2822(4) 0.2784(6) -0.0708(4) 0.0338(12) Uani 1 1 d . .
C15 C 0.1896(4) 0.3099(5) 0.1228(4) 0.0290(11) Uani 1 1 d . .
C18 C -0.0437(4) 0.3366(6) 0.1947(5) 0.0347(12) Uani 1 1 d . .
C16 C 0.0801(5) 0.4267(6) 0.0576(5) 0.0377(12) Uani 1 1 d . .
H16 H 0.0835 0.5025 -0.0124 0.045 Uiso 1 1 d R U
N18 N -0.1630(4) 0.3455(6) 0.2267(5) 0.0515(12) Uani 1 1 d D .
C8 C 0.4529(4) 0.2582(6) 0.1661(4) 0.0363(12) Uani 1 1 d . .
C17 C -0.0361(4) 0.4362(6) 0.0910(5) 0.0409(13) Uani 1 1 d . .
H17 H -0.1134 0.5142 0.0396 0.049 Uiso 1 1 d R U
C1 C 0.4175(4) 0.2369(7) -0.0661(5) 0.0393(12) Uani 1 1 d . .
C5 C 0.1591(5) 0.2933(6) -0.2071(5) 0.0420(13) Uani 1 1 d . .
H5 H 0.0661 0.3241 -0.2129 0.050 Uiso 1 1 d R U
C20 C 0.1793(4) 0.2068(6) 0.2253(4) 0.0333(11) Uani 1 1 d . .
H20 H 0.2544 0.1255 0.2733 0.040 Uiso 1 1 d R U
C2 C 0.4318(5) 0.2094(7) -0.1924(5) 0.0520(15) Uani 1 1 d . .
H2 H 0.5249 0.1775 -0.1858 0.062 Uiso 1 1 d R U
C10 C 0.6656(5) 0.1513(7) 0.3925(5) 0.0420(13) Uani 1 1 d . .
H10 H 0.6894 0.0810 0.3315 0.050 Uiso 1 1 d R U
C14 C 0.5124(4) 0.3548(7) 0.4185(5) 0.0380(12) Uani 1 1 d . .
H14 H 0.4299 0.4284 0.3762 0.046 Uiso 1 1 d R U
C12 C 0.7161(5) 0.2477(8) 0.6307(5) 0.0518(14) Uani 1 1 d . .
H12 H 0.7762 0.2468 0.7356 0.062 Uiso 1 1 d R U
C13 C 0.5959(5) 0.3493(7) 0.5683(5) 0.0463(13) Uani 1 1 d . .
H13 H 0.5688 0.4159 0.6290 0.056 Uiso 1 1 d R U
C11 C 0.7507(5) 0.1482(7) 0.5430(6) 0.0496(14) Uani 1 1 d . .
H11 H 0.8342 0.0761 0.5851 0.059 Uiso 1 1 d R U
C4 C 0.1728(5) 0.2667(8) -0.3324(5) 0.0513(14) Uani 1 1 d . .
H4 H 0.0874 0.2702 -0.4271 0.062 Uiso 1 1 d R U
C3 C 0.3084(6) 0.2245(8) -0.3236(5) 0.0560(15) Uani 1 1 d . .
H3 H 0.3141 0.2136 -0.4140 0.067 Uiso 1 1 d R U
H18A H -0.140(5) 0.311(7) 0.325(3) 0.067 Uiso 1 1 d D U
H18B H -0.207(5) 0.453(4) 0.203(6) 0.067 Uiso 1 1 d D U

loop_
_atom_site_aniso_label
_atom_site_aniso_U_11
_atom_site_aniso_U_22
_atom_site_aniso_U_33
_atom_site_aniso_U_23
_atom_site_aniso_U_13
_atom_site_aniso_U_12
C7 0.021(2) 0.040(3) 0.032(2) 0.004(2) 0.0136(19) 0.003(2)
C9 0.021(2) 0.042(3) 0.037(2) -0.002(3) 0.0135(19) -0.005(2)
N1 0.0286(19) 0.062(3) 0.044(2) -0.002(2) 0.0217(19) 0.004(2)
C19 0.032(2) 0.053(3) 0.024(2) 0.000(2) 0.0126(19) -0.008(3)
C6 0.028(2) 0.044(3) 0.031(3) 0.002(2) 0.014(2) -0.002(2)
C15 0.026(2) 0.034(3) 0.027(2) 0.001(2) 0.0132(18) 0.003(2)
C18 0.019(2) 0.047(3) 0.035(2) -0.008(2) 0.0105(19) -0.001(2)
C16 0.037(2) 0.041(3) 0.040(3) 0.006(2) 0.022(2) 0.006(2)
N18 0.037(2) 0.067(3) 0.063(3) -0.007(3) 0.033(2) 0.000(2)
C8 0.033(2) 0.045(3) 0.038(2) -0.002(3) 0.022(2) -0.001(3)
C17 0.027(2) 0.050(3) 0.043(3) 0.010(3) 0.014(2) 0.015(2)
C1 0.034(2) 0.048(3) 0.038(3) -0.004(3) 0.019(2) -0.003(3)
C5 0.037(3) 0.057(4) 0.034(3) 0.001(3) 0.019(2) -0.004(2)
C20 0.023(2) 0.041(3) 0.031(2) 0.004(2) 0.0074(18) 0.003(2)
C2 0.057(3) 0.066(4) 0.051(3) -0.006(3) 0.041(3) -0.001(3)
C10 0.034(3) 0.048(3) 0.049(3) 0.004(3) 0.022(2) 0.004(3)
C14 0.026(2) 0.041(3) 0.044(3) -0.001(2) 0.014(2) -0.001(2)
C12 0.039(3) 0.068(4) 0.038(3) 0.000(3) 0.010(2) -0.013(3)
C13 0.040(3) 0.053(3) 0.045(3) -0.011(3) 0.019(2) -0.006(3)
C11 0.033(3) 0.059(4) 0.051(4) 0.012(3) 0.014(3) 0.003(3)
C4 0.048(3) 0.068(4) 0.036(3) 0.000(3) 0.017(2) -0.011(3)
C3 0.063(3) 0.077(4) 0.035(3) -0.004(3) 0.028(3) -0.007(3)

loop_
_atom_type_symbol
_atom_type_description
_atom_type_scat_dispersion_real
_atom_type_scat_dispersion_imag
_atom_type_scat_source
C C 0.0033 0.0016 'International Tables Vol C Tables 4.2.6.8 and 6.1.1.4'
H H 0.0000 0.0000 'International Tables Vol C Tables 4.2.6.8 and 6.1.1.4'
N N 0.0061 0.0033 'International Tables Vol C Tables 4.2.6.8 and 6.1.1.4'

loop_
_geom_angle_atom_site_label_1
_geom_angle_atom_site_label_2
_geom_angle_atom_site_label_3
_geom_angle
C6 C7 C15 124.6(3)
C8 C7 C6 106.5(3)
C8 C7 C15 128.7(4)
C10 C9 C8 120.4(4)
C14 C9 C8 122.1(4)
C14 C9 C10 117.5(4)
C8 N1 H1 130.8
C1 N1 H1 114.1
C1 N1 C8 109.6(3)
C18 C19 H19 119.3
C18 C19 C20 120.8(4)
C20 C19 H19 119.8
C1 C6 C7 107.2(3)
C5 C6 C7 134.3(4)
C5 C6 C1 118.4(4)
C16 C15 C7 121.9(4)
C16 C15 C20 117.0(4)
C20 C15 C7 121.0(4)
C19 C18 N18 120.6(4)
C17 C18 C19 118.0(4)
C17 C18 N18 121.3(4)
C15 C16 H16 120.2
C15 C16 C17 121.0(4)
C17 C16 H16 118.9
C18 N18 H18A 114(3)
C18 N18 H18B 110(3)
H18A N18 H18B 113(5)
C7 C8 C9 132.0(3)
C7 C8 N1 109.2(3)
N1 C8 C9 118.9(3)
C18 C17 C16 121.6(4)
C18 C17 H17 119.3
C16 C17 H17 119.1
N1 C1 C6 107.5(3)
N1 C1 C2 130.1(4)
C2 C1 C6 122.4(4)
C6 C5 H5 119.8
C4 C5 C6 119.3(4)
C4 C5 H5 120.9
C19 C20 H20 119.6
C15 C20 C19 121.5(4)
C15 C20 H20 118.8
C1 C2 H2 120.6
C3 C2 C1 117.3(4)
C3 C2 H2 122.1
C9 C10 H10 119.3
C11 C10 C9 120.7(4)
C11 C10 H10 120.0
C9 C14 H14 119.2
C13 C14 C9 121.6(4)
C13 C14 H14 119.2
C13 C12 H12 119.9
C13 C12 C11 119.9(5)
C11 C12 H12 120.2
C14 C13 C12 120.1(5)
C14 C13 H13 119.4
C12 C13 H13 120.4
C10 C11 H11 119.0
C12 C11 C10 120.1(5)
C12 C11 H11 120.9
C5 C4 H4 120.1
C5 C4 C3 120.7(4)
C3 C4 H4 119.1
C2 C3 C4 121.9(4)
C2 C3 H3 120.2
C4 C3 H3 117.8

loop_
_geom_bond_atom_site_label_1
_geom_bond_atom_site_label_2
_geom_bond_distance
C7 C6 1.441(6)
C7 C15 1.474(5)
C7 C8 1.362(6)
C9 C8 1.468(6)
C9 C10 1.401(6)
C9 C14 1.385(6)
N1 H1 0.9599
N1 C8 1.387(5)
N1 C1 1.359(5)
C19 H19 0.9602
C19 C18 1.374(6)
C19 C20 1.388(5)
C6 C1 1.406(6)
C6 C5 1.387(6)
C15 C16 1.384(6)
C15 C20 1.387(6)
C18 N18 1.408(5)
C18 C17 1.368(7)
C16 H16 0.9600
C16 C17 1.386(6)
N18 H18A 0.96(2)
N18 H18B 0.96(2)
C17 H17 0.9600
C1 C2 1.388(6)
C5 H5 0.9600
C5 C4 1.373(6)
C20 H20 0.9601
C2 H2 0.9600
C2 C3 1.358(7)
C10 H10 0.9599
C10 C11 1.377(7)
C14 H14 0.9601
C14 C13 1.369(6)
C12 H12 0.9601
C12 C13 1.371(8)
C12 C11 1.375(8)
C13 H13 0.9601
C11 H11 0.9600
C4 H4 0.9600
C4 C3 1.393(7)
C3 H3 0.9600
